data_4002951
loop_
_publ_author_name
'Guo, Yangwu'
'Liang, Fei'
'Yin, Wenlong'
'Li, Zhuang'
'Luo, Xiaoyu'
'Lin, Zhe-Shuai'
'Yao, Jiyong'
'Mar, Arthur'
'Wu, Yicheng'

_publ_section_title
;
 BaHgGeSe4 and SrHgGeSe4: Two New Hg-Based Infrared Nonlinear Optical
 Materials
;
_journal_issue 8
_journal_name_full 'Chemistry of Materials'
_journal_page_first 3034
_journal_paper_doi 10.1021/acs.chemmater.9b01023
_journal_volume 31
_journal_year 2019
_chemical_formula_sum 'Ge Hg Se4 Sr'
_chemical_formula_weight 676.64
_space_group_IT_number 40
_space_group_name_Hall 'A 2 -2a'
_space_group_name_H-M_alt 'A m a 2'
_symmetry_cell_setting orthorhombic
_symmetry_space_group_name_Hall 'A 2 -2a'
_symmetry_space_group_name_H-M 'A m a 2'
_atom_sites_solution_primary direct
_atom_sites_solution_secondary difmap
_audit_creation_method SHELXL-97
_cell_angle_alpha 90.00
_cell_angle_beta 90.00
_cell_angle_gamma 90.00
_cell_formula_units_Z 4
_cell_length_a 10.8375(7)
_cell_length_b 10.7456(6)
_cell_length_c 6.6377(4)
_cell_measurement_reflns_used 3188
_cell_measurement_temperature 293(2)
_cell_measurement_theta_max 26.3200
_cell_measurement_theta_min 3.5800
_cell_volume 773.00(8)
_computing_structure_refinement 'SHELXL-97 (Sheldrick, 1997)'
_computing_structure_solution 'SHELXS-97 (Sheldrick, 1990)'
_diffrn_ambient_temperature 293(2)
_diffrn_measured_fraction_theta_full 0.997
_diffrn_measured_fraction_theta_max 0.997
_diffrn_measurement_device_type 'XtaLAB Synergy, Dualflex, HyPix'
_diffrn_measurement_method '\w scans'
_diffrn_radiation_monochromator graphite
_diffrn_radiation_source 'fine-focus sealed tube'
_diffrn_radiation_type MoK\a
_diffrn_radiation_wavelength 0.71073
_diffrn_reflns_av_R_equivalents 0.0939
_diffrn_reflns_av_sigmaI/netI 0.0504
_diffrn_reflns_limit_h_max 12
_diffrn_reflns_limit_h_min -12
_diffrn_reflns_limit_k_max 12
_diffrn_reflns_limit_k_min -12
_diffrn_reflns_limit_l_max 7
_diffrn_reflns_limit_l_min -7
_diffrn_reflns_number 3291
_diffrn_reflns_theta_full 24.71
_diffrn_reflns_theta_max 24.71
_diffrn_reflns_theta_min 3.61
_exptl_absorpt_coefficient_mu 49.273
_exptl_absorpt_correction_T_max 1.00000
_exptl_absorpt_correction_T_min 0.13750
_exptl_absorpt_correction_type multi-scan
_exptl_absorpt_process_details
;
CrysAlisPro 1.171.39.44a (Rigaku Oxford Diffraction, 2018)
Empirical absorption correction using spherical harmonics,
 implemented in SCALE3 ABSPACK scaling algorithm.
;
_exptl_crystal_colour 'orange '
_exptl_crystal_density_diffrn 5.814
_exptl_crystal_density_method 'not measured'
_exptl_crystal_description Prism
_exptl_crystal_F_000 1144
_exptl_crystal_size_max 0.2
_exptl_crystal_size_mid 0.2
_exptl_crystal_size_min 0.2
_refine_diff_density_max 2.589
_refine_diff_density_min -3.284
_refine_diff_density_rms 0.529
_refine_ls_abs_structure_details 'Flack H D (1983), Acta Cryst. A39, 876-881'
_refine_ls_abs_structure_Flack 0.09(4)
_refine_ls_extinction_coef 0.0017(3)
_refine_ls_extinction_expression Fc^*^=kFc[1+0.001xFc^2^\l^3^/sin(2\q)]^-1/4^
_refine_ls_extinction_method SHELXL
_refine_ls_goodness_of_fit_ref 1.131
_refine_ls_matrix_type full
_refine_ls_number_parameters 40
_refine_ls_number_reflns 681
_refine_ls_number_restraints 31
_refine_ls_restrained_S_all 1.178
_refine_ls_R_factor_all 0.0456
_refine_ls_R_factor_gt 0.0451
_refine_ls_shift/su_max 0.000
_refine_ls_shift/su_mean 0.000
_refine_ls_structure_factor_coef Fsqd
_refine_ls_weighting_details 'calc w=1/[\s^2^(Fo^2^)+(0.0580P)^2^+53.4094P] where P=(Fo^2^+2Fc^2^)/3'
_refine_ls_weighting_scheme calc
_refine_ls_wR_factor_gt 0.1113
_refine_ls_wR_factor_ref 0.1116
_reflns_number_gt 666
_reflns_number_total 681
_reflns_threshold_expression >2sigma(I)
_cod_data_source_file cm9b01023_si_003.cif
_cod_data_source_block a
_cod_database_code 4002951

loop_
_symmetry_equiv_pos_as_xyz
'x, y, z'
'-x, -y, z'
'x+1/2, -y, z'
'-x+1/2, y, z'
'x, y+1/2, z+1/2'
'-x, -y+1/2, z+1/2'
'x+1/2, -y+1/2, z+1/2'
'-x+1/2, y+1/2, z+1/2'

loop_
_atom_site_label
_atom_site_type_symbol
_atom_site_fract_x
_atom_site_fract_y
_atom_site_fract_z
_atom_site_U_iso_or_equiv
_atom_site_adp_type
_atom_site_occupancy
_atom_site_symmetry_multiplicity
_atom_site_calc_flag
_atom_site_refinement_flags
Sr Sr 0.0000 0.5000 0.7532(4) 0.0099(6) Uani 1 2 d SU
Ge Ge 0.2500 0.2182(3) -0.2624(4) 0.0065(7) Uani 1 2 d SU
Hg Hg 0.2500 0.33295(12) 0.19392(19) 0.0305(5) Uani 1 2 d S
Se1 Se 0.07626(18) 0.23048(18) -0.0480(3) 0.0100(5) Uani 1 1 d U
Se2 Se 0.2500 0.4089(3) 0.5535(4) 0.0065(6) Uani 1 2 d SU
Se3 Se 0.2500 0.5644(2) -0.0070(4) 0.0087(7) Uani 1 2 d SU

loop_
_atom_site_aniso_label
_atom_site_aniso_U_11
_atom_site_aniso_U_22
_atom_site_aniso_U_33
_atom_site_aniso_U_23
_atom_site_aniso_U_13
_atom_site_aniso_U_12
Sr 0.0108(9) 0.0060(9) 0.0128(10) 0.000 0.000 0.0006(7)
Ge 0.0076(9) 0.0049(10) 0.0071(10) -0.0002(8) 0.000 0.000
Hg 0.0575(10) 0.0218(8) 0.0122(7) -0.0067(5) 0.000 0.000
Se1 0.0103(8) 0.0066(8) 0.0131(8) 0.0021(6) 0.0018(6) -0.0002(6)
Se2 0.0081(9) 0.0035(9) 0.0078(10) -0.0003(7) 0.000 0.000
Se3 0.0103(10) 0.0052(10) 0.0104(10) -0.0020(8) 0.000 0.000

loop_
_atom_type_symbol
_atom_type_description
_atom_type_scat_dispersion_real
_atom_type_scat_dispersion_imag
_atom_type_scat_source
Ge Ge 0.1547 1.8001 'International Tables Vol C Tables 4.2.6.8 and 6.1.1.4'
Se Se -0.0929 2.2259 'International Tables Vol C Tables 4.2.6.8 and 6.1.1.4'
Sr Sr -1.5307 3.2498 'International Tables Vol C Tables 4.2.6.8 and 6.1.1.4'
Hg Hg -2.3894 9.2266 'International Tables Vol C Tables 4.2.6.8 and 6.1.1.4'

loop_
_geom_angle_atom_site_label_1
_geom_angle_atom_site_label_2
_geom_angle_atom_site_label_3
_geom_angle
_geom_angle_site_symmetry_1
_geom_angle_site_symmetry_3
Se2 Sr Se2 130.59(12) 2_565 .
Se2 Sr Se3 149.31(7) 2_565 1_556
Se2 Sr Se3 63.49(6) . 1_556
Se2 Sr Se3 63.49(6) 2_565 2_566
Se2 Sr Se3 149.31(7) . 2_566
Se3 Sr Se3 120.69(11) 1_556 2_566
Se2 Sr Se1 71.41(6) 2_565 2_566
Se2 Sr Se1 130.87(6) . 2_566
Se3 Sr Se1 79.85(6) 1_556 2_566
Se3 Sr Se1 77.24(7) 2_566 2_566
Se2 Sr Se1 130.87(6) 2_565 1_556
Se2 Sr Se1 71.41(6) . 1_556
Se3 Sr Se1 77.24(7) 1_556 1_556
Se3 Sr Se1 79.85(6) 2_566 1_556
Se1 Sr Se1 132.68(11) 2_566 1_556
Se2 Sr Se1 76.33(7) 2_565 6
Se2 Sr Se1 74.23(6) . 6
Se3 Sr Se1 132.40(6) 1_556 6
Se3 Sr Se1 85.83(6) 2_566 6
Se1 Sr Se1 147.58(7) 2_566 6
Se1 Sr Se1 69.13(3) 1_556 6
Se2 Sr Se1 74.23(6) 2_565 5
Se2 Sr Se1 76.33(7) . 5
Se3 Sr Se1 85.83(6) 1_556 5
Se3 Sr Se1 132.40(6) 2_566 5
Se1 Sr Se1 69.13(3) 2_566 5
Se1 Sr Se1 147.58(7) 1_556 5
Se1 Sr Se1 105.12(10) 6 5
Se3 Ge Se1 117.48(10) 5_544 4
Se3 Ge Se1 117.48(10) 5_544 .
Se1 Ge Se1 105.61(14) 4 .
Se3 Ge Se2 104.71(15) 5_544 1_554
Se1 Ge Se2 105.10(11) 4 1_554
Se1 Ge Se2 105.10(11) . 1_554
Se2 Hg Se1 133.83(5) . .
Se2 Hg Se1 133.83(5) . 4
Se1 Hg Se1 88.08(9) . 4
Se2 Hg Se3 99.32(9) . .
Se1 Hg Se3 94.47(7) . .
Se1 Hg Se3 94.47(7) 4 .
Ge Se1 Hg 79.97(8) . .
Ge Se1 Sr 90.44(9) . 1_554
Hg Se1 Sr 93.13(7) . 1_554
Ge Se1 Sr 121.62(10) . 5_544
Hg Se1 Sr 96.91(7) . 5_544
Sr Se1 Sr 147.58(7) 1_554 5_544
Ge Se2 Hg 101.93(13) 1_556 .
Ge Se2 Sr 92.92(7) 1_556 3_565
Hg Se2 Sr 119.69(6) . 3_565
Ge Se2 Sr 92.92(7) 1_556 .
Hg Se2 Sr 119.69(6) . .
Sr Se2 Sr 117.39(10) 3_565 .
Ge Se3 Hg 107.32(12) 5 .
Ge Se3 Sr 120.00(5) 5 1_554
Hg Se3 Sr 92.55(6) . 1_554
Ge Se3 Sr 120.00(5) 5 3_564
Hg Se3 Sr 92.55(6) . 3_564
Sr Se3 Sr 114.71(10) 1_554 3_564

loop_
_geom_bond_atom_site_label_1
_geom_bond_atom_site_label_2
_geom_bond_distance
_geom_bond_site_symmetry_2
Sr Se2 3.1710(17) 2_565
Sr Se2 3.1710(17) .
Sr Se3 3.2177(18) 1_556
Sr Se3 3.2177(18) 2_566
Sr Se1 3.288(2) 2_566
Sr Se1 3.288(2) 1_556
Sr Se1 3.288(2) 6
Sr Se1 3.288(2) 5
Ge Se3 2.317(4) 5_544
Ge Se1 2.364(2) 4
Ge Se1 2.364(2) .
Ge Se2 2.386(4) 1_554
Hg Se2 2.522(3) .
Hg Se1 2.709(2) .
Hg Se1 2.709(2) 4
Hg Se3 2.822(3) .
Se1 Sr 3.288(2) 1_554
Se1 Sr 3.288(2) 5_544
Se2 Ge 2.386(4) 1_556
Se2 Sr 3.1710(17) 3_565
Se3 Ge 2.317(4) 5
Se3 Sr 3.2177(18) 1_554
Se3 Sr 3.2177(18) 3_564
